data_1544644
loop_
_publ_author_name
'Pugh, Thomas'
'Chilton, Nicholas F.'
'Layfield, Richard A.'

_publ_section_title
;
 Antimony-ligated dysprosium single-molecule magnets as catalysts for
 stibine dehydrocoupling.
;
_journal_issue 3
_journal_name_full 'Chemical science'
_journal_page_first 2073
_journal_page_last 2080
_journal_paper_doi 10.1039/c6sc04465d
_journal_volume 8
_journal_year 2017
_chemical_formula_moiety 'C63 H75 Sb4 Y3, C7 H8'
_chemical_formula_sum 'C70 H83 Sb4 Y3'
_chemical_formula_weight 1678.09
_chemical_melting_point ?
_chemical_name_systematic 2-Y
_chemical_properties_physical ', Air-sensitive,Moisture-sensitive,Oxygen-sensitive'
_space_group_crystal_system monoclinic
_space_group_IT_number 9
_space_group_name_Hall 'C -2yc'
_space_group_name_H-M_alt 'C 1 c 1'
_symmetry_space_group_name_Hall 'C -2yc'
_symmetry_space_group_name_H-M 'C 1 c 1'
_atom_sites_solution_hydrogens geom
_atom_sites_solution_primary heavy
_audit_creation_date 2015-07-20
_audit_creation_method
;
Olex2 1.2
(compiled 2015.01.26 svn.r3150 for OlexSys, GUI svn.r4998)
;
_audit_update_record
;
2016-06-10 deposited with the CCDC.
2016-11-21 downloaded from the CCDC.
;
_cell_angle_alpha 90
_cell_angle_beta 107.004(3)
_cell_angle_gamma 90
_cell_formula_units_Z 4
_cell_length_a 14.8643(4)
_cell_length_b 19.3840(3)
_cell_length_c 24.2728(7)
_cell_measurement_reflns_used 6901
_cell_measurement_temperature 150.02(10)
_cell_measurement_theta_max 22.9400
_cell_measurement_theta_min 3.4440
_cell_volume 6688.0(3)
_computing_cell_refinement
;
CrysAlisPro, Agilent Technologies,
Version 1.171.36.24 (release 03-12-2012 CrysAlis171 .NET)
(compiled Dec  3 2012,18:21:49)
;
_computing_data_collection
;
CrysAlisPro, Agilent Technologies,
Version 1.171.36.24 (release 03-12-2012 CrysAlis171 .NET)
(compiled Dec  3 2012,18:21:49)
;
_computing_data_reduction
;
CrysAlisPro, Agilent Technologies,
Version 1.171.36.24 (release 03-12-2012 CrysAlis171 .NET)
(compiled Dec  3 2012,18:21:49)
;
_computing_molecular_graphics 'Olex2 (Dolomanov et al., 2009)'
_computing_publication_material 'Olex2 (Dolomanov et al., 2009)'
_computing_structure_refinement 'ShelXL (Sheldrick, 2008)'
_computing_structure_solution 'ShelXS (Sheldrick, 2008)'
_diffrn_ambient_temperature 150.02(10)
_diffrn_detector_area_resol_mean 16.1428
_diffrn_measured_fraction_theta_full 0.998
_diffrn_measured_fraction_theta_max 0.998
_diffrn_measurement_details
;
#__ type_ start__ end____ width___ exp.time_
  1 omega   25.00   50.00   1.0000   10.0000
omega____ theta____ kappa____ phi______ frames
    -      -17.7663   57.0000  -30.0000 25

#__ type_ start__ end____ width___ exp.time_
  2 omega   -3.00   78.00   1.0000   10.0000
omega____ theta____ kappa____ phi______ frames
    -       18.7038   57.0000 -150.0000 81

#__ type_ start__ end____ width___ exp.time_
  3 omega   50.00   77.00   1.0000   10.0000
omega____ theta____ kappa____ phi______ frames
    -       18.7038 -129.0000 -168.0000 27

#__ type_ start__ end____ width___ exp.time_
  4 omega  -31.00   63.00   1.0000   10.0000
omega____ theta____ kappa____ phi______ frames
    -       18.7038  -19.0000  120.0000 94

#__ type_ start__ end____ width___ exp.time_
  5 omega  -87.00   -4.00   1.0000   10.0000
omega____ theta____ kappa____ phi______ frames
    -      -17.7663  -77.0000 -120.0000 83

#__ type_ start__ end____ width___ exp.time_
  6 omega  -88.00    9.00   1.0000   10.0000
omega____ theta____ kappa____ phi______ frames
    -      -17.7663  -77.0000  -30.0000 97

#__ type_ start__ end____ width___ exp.time_
  7 omega  -94.00  -68.00   1.0000   10.0000
omega____ theta____ kappa____ phi______ frames
    -      -17.7663  178.0000  120.0000 26
;
_diffrn_measurement_device_type 'SuperNova, Single source at offset), Eos'
_diffrn_measurement_method '\w scans'
_diffrn_orient_matrix_UB_11 -0.0356348000
_diffrn_orient_matrix_UB_12 -0.0244594000
_diffrn_orient_matrix_UB_13 -0.0134383000
_diffrn_orient_matrix_UB_21 0.0329417000
_diffrn_orient_matrix_UB_22 -0.0271729000
_diffrn_orient_matrix_UB_23 0.0105531000
_diffrn_orient_matrix_UB_31 -0.0133422000
_diffrn_orient_matrix_UB_32 -0.0016609000
_diffrn_orient_matrix_UB_33 0.0253270000
_diffrn_radiation_monochromator mirror
_diffrn_radiation_type MoK\a
_diffrn_radiation_wavelength 0.71073
_diffrn_reflns_av_R_equivalents 0.0540
_diffrn_reflns_av_unetI/netI 0.0854
_diffrn_reflns_Laue_measured_fraction_full 0.998
_diffrn_reflns_Laue_measured_fraction_max 0.998
_diffrn_reflns_limit_h_max 15
_diffrn_reflns_limit_h_min -17
_diffrn_reflns_limit_k_max 23
_diffrn_reflns_limit_k_min -23
_diffrn_reflns_limit_l_max 29
_diffrn_reflns_limit_l_min -29
_diffrn_reflns_number 25440
_diffrn_reflns_point_group_measured_fraction_full 0.907
_diffrn_reflns_point_group_measured_fraction_max 0.905
_diffrn_reflns_theta_full 25.000
_diffrn_reflns_theta_max 25.350
_diffrn_reflns_theta_min 3.369
_diffrn_source 'SuperNova (Mo) X-ray Source'
_exptl_absorpt_coefficient_mu 4.201
_exptl_absorpt_correction_T_max 1.00000
_exptl_absorpt_correction_T_min 0.70242
_exptl_absorpt_correction_type multi-scan
_exptl_absorpt_process_details
;
CrysAlisPro, Agilent Technologies,
Version 1.171.36.24 (release 03-12-2012 CrysAlis171 .NET)
(compiled Dec  3 2012,18:21:49)
Empirical absorption correction using spherical harmonics,
 implemented in SCALE3 ABSPACK scaling algorithm.
;
_exptl_crystal_colour 'clear dark orange'
_exptl_crystal_colour_lustre clear
_exptl_crystal_colour_modifier dark
_exptl_crystal_colour_primary orange
_exptl_crystal_density_diffrn 1.667
_exptl_crystal_description block
_exptl_crystal_F_000 3296
_exptl_crystal_recrystallization_method 'Re-crystallisation from solvent'
_exptl_crystal_size_max 0.1
_exptl_crystal_size_mid 0.1
_exptl_crystal_size_min 0.05
_refine_diff_density_max 0.730
_refine_diff_density_min -0.661
_refine_diff_density_rms 0.118
_refine_ls_abs_structure_details
;
 Flack x determined using 3244 quotients [(I+)-(I-)]/[(I+)+(I-)]
 (Parsons and Flack (2004), Acta Cryst. A60, s61).
;
_refine_ls_abs_structure_Flack -0.021(5)
_refine_ls_extinction_method none
_refine_ls_goodness_of_fit_ref 1.009
_refine_ls_hydrogen_treatment constr
_refine_ls_matrix_type full
_refine_ls_number_parameters 751
_refine_ls_number_reflns 11082
_refine_ls_number_restraints 394
_refine_ls_restrained_S_all 1.001
_refine_ls_R_factor_all 0.0693
_refine_ls_R_factor_gt 0.0459
_refine_ls_shift/su_max 0.000
_refine_ls_shift/su_mean 0.000
_refine_ls_structure_factor_coef Fsqd
_refine_ls_weighting_details
;
 w=1/[\s^2^(Fo^2^)+(0.0283P)^2^]
 where P=(Fo^2^+2Fc^2^)/3
;
_refine_ls_weighting_scheme calc
_refine_ls_wR_factor_gt 0.0773
_refine_ls_wR_factor_ref 0.0868
_reflns_Friedel_coverage 0.811
_reflns_Friedel_fraction_full 0.815
_reflns_Friedel_fraction_max 0.811
_reflns_number_gt 8834
_reflns_number_total 11082
_reflns_threshold_expression 'I > 2\s(I)'
_cod_data_source_file c6sc04465d2.cif
_cod_data_source_block aral302_rered_xprep
_cod_depositor_comments
;
The following automatic conversions were performed:

'_chemical_melting_point' value 'N/A' was changed to '?' - the value
is undefined or not given.

Automatic conversion script
Id: cif_fix_values 4268 2015-11-12 08:31:59Z antanas 

 Adding full bibliography for 1544644--1544648.cif.

 Adding full bibliography for 1544644--1544648.cif.
;
_cod_database_code 1544644
_shelxl_version_number 2013-2
_chemical_oxdiff_formula Y3Sb3C70H86
_shelx_space_group_comment
;
The symmetry employed for this shelxl refinement is uniquely defined
by the following loop, which should always be used as a source of
symmetry information in preference to the above space-group names.
They are only intended as comments.
;
_reflns_odcompleteness_completeness 99.79
_reflns_odcompleteness_iscentric 1
_reflns_odcompleteness_theta 26.32
_olex2_refinement_description
;
1. Fixed Uiso
 At 1.2 times of:
  All C(H) groups
 At 1.5 times of:
  All C(H,H,H) groups
2. Restrained distances
 C70A-C64A
 2.5 with sigma of 0.02
 C70A-C68A
 2.5 with sigma of 0.02
 C68-C70
 2.5 with sigma of 0.02
 C64-C70
 2.5 with sigma of 0.02
 C70-C64
 2.45 with sigma of 0.02
 C68-C70
 2.45 with sigma of 0.02
 H70B-C64
 2.49 with sigma of 0.02
3. Restrained planarity
 C64, C65, C66, C67, C68, C69, C70
 with sigma of 0.1
4. Rigid bond restraints
 C64A, C65A, C66A, C67A, C68A, C69A, C70A
 with sigma for 1-2 distances of 0.02 and sigma for 1-3 distances of 0.02
 C25, C26, C27, C28, C29, C30
 with sigma for 1-2 distances of 0.01 and sigma for 1-3 distances of 0.01
 C16, C17, C13, C14, C15
 with sigma for 1-2 distances of 0.01 and sigma for 1-3 distances of 0.01
 C31, C35, C34, C33, C32
 with sigma for 1-2 distances of 0.01 and sigma for 1-3 distances of 0.01
 C62, C58, C59, C60, C63, C55, C56, C57, C61
 with sigma for 1-2 distances of 0.01 and sigma for 1-3 distances of 0.01
5. Uiso/Uaniso restraints and constraints
C64A \\sim C65A \\sim C66A \\sim C67A \\sim C68A \\sim C69A \\sim C70A: within
1.7A with sigma of 0.02 and sigma for terminal atoms of 0.04
C25 \\sim C26 \\sim C27 \\sim C28 \\sim C29 \\sim C30: within 1.7A with sigma
of 0.04 and sigma for terminal atoms of 0.08
C16 \\sim C17 \\sim C13 \\sim C14 \\sim C15: within 1.7A with sigma of 0.04 and
sigma for terminal atoms of 0.08
C34 \\sim C35 \\sim C31 \\sim C32 \\sim C33: within 1.7A with sigma of 0.04 and
sigma for terminal atoms of 0.08
C63 \\sim C60 \\sim C59 \\sim C58 \\sim C57 \\sim C56 \\sim C55 \\sim C61 \\sim
C62: within 1.7A with sigma of 0.04 and sigma for terminal atoms of 0.08
Uanis(C65A) \\sim Ueq, Uanis(C66A) \\sim Ueq, Uanis(C64A) \\sim Ueq,
Uanis(C69A) \\sim Ueq, Uanis(C70A) \\sim Ueq, Uanis(C67A) \\sim Ueq,
Uanis(C68A) \\sim Ueq: with sigma of 0.02 and sigma for terminal atoms of 0.04
Uanis(C68) \\sim Ueq, Uanis(C69) \\sim Ueq, Uanis(C64) \\sim Ueq, Uanis(C65)
\\sim Ueq, Uanis(C66) \\sim Ueq, Uanis(C67) \\sim Ueq, Uanis(C70) \\sim Ueq:
with sigma of 0.01 and sigma for terminal atoms of 0.02
Uanis(C20) \\sim Ueq, Uanis(C19) \\sim Ueq, Uanis(C23) \\sim Ueq, Uanis(C22)
\\sim Ueq, Uanis(C21) \\sim Ueq, Uanis(C24) \\sim Ueq: with sigma of 0.01 and
sigma for terminal atoms of 0.02
6. Others
 Sof(C69A)=Sof(C68A)=Sof(H68A)=Sof(C67A)=Sof(H67A)=Sof(C66A)=Sof(H66A)=
 Sof(C65A)=Sof(H65A)=Sof(C64A)=Sof(H64A)=Sof(C70A)=Sof(H70D)=Sof(H70E)=
 Sof(H70F)=1-FVAR(1)
 Sof(C68)=Sof(H68)=Sof(C69)=Sof(C64)=Sof(H64)=Sof(C65)=Sof(H65)=Sof(C66)=
 Sof(H66)=Sof(C67)=Sof(H67)=Sof(C70)=Sof(H70A)=Sof(H70B)=Sof(H70C)=FVAR(1)
7.a Aromatic/amide H refined with riding coordinates:
 C1(H1), C2(H2), C3(H3), C4(H4), C7(H7), C8(H8), C9(H9), C10(H10), C13(H13),
 C14(H14), C15(H15), C16(H16), C19(H19), C20(H20), C21(H21), C22(H22), C25(H25),
  C26(H26), C27(H27), C28(H28), C31(H31), C32(H32), C33(H33), C34(H34),
 C39(H39), C41(H41), C48(H48), C50(H50), C57(H57), C59(H59), C68(H68), C64(H64),
  C65(H65), C66(H66), C67(H67), C68A(H68A), C67A(H67A), C66A(H66A), C65A(H65A),
 C64A(H64A)
7.b Fitted hexagon refined as free rotating group:
 C68(C69,C64,C65,C66,C67), C69A(C68A,C67A,C66A,C65A,C64A)
7.c Idealised Me refined as rotating group:
 C6(H6A,H6B,H6C), C12(H12A,H12B,H12C), C18(H18A,H18B,H18C), C24(H24A,H24B,
 H24C), C30(H30A,H30B,H30C), C36(H36A,H36B,H36C), C43(H43A,H43B,H43C), C44(H44A,
 H44B,H44C), C45(H45A,H45B,H45C), C52(H52A,H52B,H52C), C53(H53A,H53B,H53C),
 C54(H54A,H54B,H54C), C61(H61A,H61B,H61C), C62(H62A,H62B,H62C), C63(H63A,H63B,
 H63C), C70(H70A,H70B,H70C), C70A(H70D,H70E,H70F)
;
_olex2_submission_special_instructions 'No special instructions were received'
_solvent_exptl_crystal_recrystallization_method Toluene

loop_
_space_group_symop_operation_xyz
'x, y, z'
'x, -y, z+1/2'
'x+1/2, y+1/2, z'
'x+1/2, -y+1/2, z+1/2'

loop_
_atom_site_label
_atom_site_type_symbol
_atom_site_fract_x
_atom_site_fract_y
_atom_site_fract_z
_atom_site_U_iso_or_equiv
_atom_site_adp_type
_atom_site_occupancy
_atom_site_site_symmetry_order
_atom_site_calc_flag
_atom_site_refinement_flags_posn
_atom_site_refinement_flags_adp
_atom_site_refinement_flags_occupancy
_atom_site_disorder_assembly
_atom_site_disorder_group
Sb1 Sb 0.44266(6) 0.58041(4) 0.49488(3) 0.0350(2) Uani 1 1 d . . . . .
Sb2 Sb 0.42618(5) 0.35643(4) 0.50243(4) 0.0341(2) Uani 1 1 d . . . . .
Sb3 Sb 0.54883(6) 0.44885(5) 0.38466(4) 0.0368(2) Uani 1 1 d . . . . .
Sb4 Sb 0.56064(6) 0.46177(5) 0.50359(4) 0.0384(2) Uani 1 1 d . . . . .
Y1 Y 0.31211(8) 0.47682(6) 0.53518(5) 0.0322(3) Uani 1 1 d . . . . .
Y2 Y 0.46035(8) 0.30281(6) 0.38815(6) 0.0362(3) Uani 1 1 d . . . . .
Y3 Y 0.48095(8) 0.60304(7) 0.37625(5) 0.0362(3) Uani 1 1 d . . . . .
C1 C 0.1793(8) 0.4192(7) 0.4498(5) 0.036(3) Uani 1 1 d . . . . .
H1 H 0.1925 0.3765 0.4365 0.044 Uiso 1 1 calc R . . . .
C2 C 0.1986(8) 0.4838(7) 0.4290(5) 0.037(3) Uani 1 1 d . . . . .
H2 H 0.2253 0.4909 0.3993 0.045 Uiso 1 1 calc R . . . .
C3 C 0.1702(9) 0.5356(7) 0.4611(6) 0.041(3) Uani 1 1 d . . . . .
H3 H 0.1764 0.5830 0.4574 0.049 Uiso 1 1 calc R . . . .
C4 C 0.1310(8) 0.5019(7) 0.4997(6) 0.043(3) Uani 1 1 d . . . . .
H4 H 0.1047 0.5239 0.5254 0.052 Uiso 1 1 calc R . . . .
C5 C 0.1370(8) 0.4299(7) 0.4938(5) 0.039(3) Uani 1 1 d . . . . .
C6 C 0.0992(10) 0.3738(8) 0.5252(6) 0.056(4) Uani 1 1 d . . . . .
H6A H 0.0837 0.3938 0.5575 0.084 Uiso 1 1 calc GR . . . .
H6B H 0.1462 0.3388 0.5386 0.084 Uiso 1 1 calc GR . . . .
H6C H 0.0438 0.3537 0.4994 0.084 Uiso 1 1 calc GR . . . .
C7 C 0.4070(13) 0.5282(10) 0.6355(6) 0.069(5) Uani 1 1 d . . . . .
H7 H 0.4490 0.5638 0.6355 0.083 Uiso 1 1 calc R . . . .
C8 C 0.4286(11) 0.4584(10) 0.6385(5) 0.058(5) Uani 1 1 d . . . . .
H8 H 0.4871 0.4390 0.6414 0.069 Uiso 1 1 calc R . . . .
C9 C 0.3460(13) 0.4228(8) 0.6364(6) 0.060(5) Uani 1 1 d . . . . .
H9 H 0.3394 0.3751 0.6370 0.072 Uiso 1 1 calc R . . . .
C10 C 0.2767(11) 0.4700(8) 0.6333(5) 0.049(4) Uani 1 1 d . . . . .
H10 H 0.2150 0.4597 0.6320 0.059 Uiso 1 1 calc R . . . .
C11 C 0.3135(11) 0.5366(7) 0.6324(5) 0.044(4) Uani 1 1 d . . . . .
C12 C 0.2598(13) 0.6034(8) 0.6302(6) 0.091(7) Uani 1 1 d . . . . .
H12A H 0.1957 0.5970 0.6074 0.137 Uiso 1 1 calc GR . . . .
H12B H 0.2883 0.6389 0.6134 0.137 Uiso 1 1 calc GR . . . .
H12C H 0.2613 0.6167 0.6686 0.137 Uiso 1 1 calc GR . . . .
C13 C 0.3402(8) 0.3545(7) 0.2947(6) 0.039(3) Uani 1 1 d . U . . .
H13 H 0.3578 0.3943 0.2791 0.047 Uiso 1 1 calc R . . . .
C14 C 0.2937(8) 0.3527(6) 0.3368(5) 0.037(3) Uani 1 1 d . U . . .
H14 H 0.2749 0.3908 0.3539 0.044 Uiso 1 1 calc R . . . .
C15 C 0.2805(9) 0.2849(7) 0.3486(6) 0.045(3) Uani 1 1 d . U . . .
H15 H 0.2513 0.2692 0.3753 0.054 Uiso 1 1 calc R . . . .
C16 C 0.3181(9) 0.2435(7) 0.3139(6) 0.049(4) Uani 1 1 d . U . . .
H16 H 0.3180 0.1955 0.3135 0.059 Uiso 1 1 calc R . . . .
C17 C 0.3565(9) 0.2869(7) 0.2794(6) 0.043(3) Uani 1 1 d . U . . .
C18 C 0.4024(10) 0.2650(8) 0.2343(6) 0.060(4) Uani 1 1 d . . . . .
H18A H 0.4289 0.2198 0.2434 0.091 Uiso 1 1 calc GR . . . .
H18B H 0.4514 0.2971 0.2338 0.091 Uiso 1 1 calc GR . . . .
H18C H 0.3563 0.2642 0.1972 0.091 Uiso 1 1 calc GR . . . .
C19 C 0.5809(10) 0.2254(8) 0.4627(6) 0.057(4) Uani 1 1 d . U . . .
H19 H 0.5863 0.2327 0.5014 0.069 Uiso 1 1 calc R . . . .
C20 C 0.6329(10) 0.2585(8) 0.4303(7) 0.060(4) Uani 1 1 d . U . . .
H20 H 0.6801 0.2909 0.4445 0.072 Uiso 1 1 calc R . . . .
C21 C 0.6027(11) 0.2353(9) 0.3741(7) 0.069(5) Uani 1 1 d . U . . .
H21 H 0.6244 0.2497 0.3437 0.083 Uiso 1 1 calc R . . . .
C22 C 0.5341(12) 0.1864(9) 0.3718(8) 0.074(5) Uani 1 1 d . U . . .
H22 H 0.5021 0.1615 0.3392 0.089 Uiso 1 1 calc R . . . .
C23 C 0.5200(11) 0.1799(8) 0.4258(8) 0.062(4) Uani 1 1 d . U . . .
C24 C 0.4504(14) 0.1341(9) 0.4424(10) 0.124(8) Uani 1 1 d . U . . .
H24A H 0.3900 0.1562 0.4324 0.186 Uiso 1 1 calc GR . . . .
H24B H 0.4714 0.1258 0.4832 0.186 Uiso 1 1 calc GR . . . .
H24C H 0.4454 0.0910 0.4222 0.186 Uiso 1 1 calc GR . . . .
C25 C 0.2970(9) 0.6144(7) 0.3452(6) 0.047(3) Uani 1 1 d . U . . .
H25 H 0.2691 0.6180 0.3747 0.056 Uiso 1 1 calc R . . . .
C26 C 0.3138(9) 0.5531(7) 0.3201(5) 0.044(3) Uani 1 1 d . U . . .
H26 H 0.2982 0.5089 0.3291 0.053 Uiso 1 1 calc R . . . .
C27 C 0.3597(9) 0.5712(8) 0.2780(5) 0.046(3) Uani 1 1 d . U . . .
H27 H 0.3809 0.5407 0.2549 0.055 Uiso 1 1 calc R . . . .
C28 C 0.3668(9) 0.6437(8) 0.2777(6) 0.053(4) Uani 1 1 d . U . . .
H28 H 0.3926 0.6698 0.2540 0.064 Uiso 1 1 calc R . . . .
C29 C 0.3283(10) 0.6691(8) 0.3193(6) 0.052(4) Uani 1 1 d . U . . .
C30 C 0.3180(14) 0.7429(9) 0.3266(8) 0.103(7) Uani 1 1 d . U . . .
H30A H 0.3527 0.7676 0.3052 0.155 Uiso 1 1 calc GR . . . .
H30B H 0.3419 0.7545 0.3666 0.155 Uiso 1 1 calc GR . . . .
H30C H 0.2527 0.7552 0.3127 0.155 Uiso 1 1 calc GR . . . .
C31 C 0.6633(10) 0.6208(8) 0.3960(7) 0.061(4) Uani 1 1 d . U . . .
H31 H 0.7017 0.5820 0.4035 0.073 Uiso 1 1 calc R . . . .
C32 C 0.6381(11) 0.6617(9) 0.4374(6) 0.070(5) Uani 1 1 d . U . . .
H32 H 0.6591 0.6541 0.4769 0.085 Uiso 1 1 calc R . . . .
C33 C 0.5775(11) 0.7151(9) 0.4109(7) 0.069(4) Uani 1 1 d . U . . .
H33 H 0.5481 0.7478 0.4277 0.083 Uiso 1 1 calc R . . . .
C34 C 0.5723(10) 0.7068(7) 0.3522(7) 0.057(4) Uani 1 1 d . U . . .
H34 H 0.5401 0.7370 0.3234 0.069 Uiso 1 1 calc R . . . .
C35 C 0.6201(11) 0.6490(8) 0.3420(6) 0.055(4) Uani 1 1 d . U . . .
C36 C 0.6289(11) 0.6232(9) 0.2854(7) 0.082(6) Uani 1 1 d . . . . .
H36A H 0.5712 0.6012 0.2643 0.123 Uiso 1 1 calc GR . . . .
H36B H 0.6796 0.5906 0.2923 0.123 Uiso 1 1 calc GR . . . .
H36C H 0.6414 0.6613 0.2635 0.123 Uiso 1 1 calc GR . . . .
C37 C 0.5127(8) 0.6549(6) 0.5624(5) 0.032(3) Uani 1 1 d . . . . .
C38 C 0.4588(8) 0.7148(6) 0.5615(5) 0.034(3) Uani 1 1 d . . . . .
C39 C 0.4939(9) 0.7657(6) 0.6034(6) 0.042(3) Uani 1 1 d . . . . .
H39 H 0.4585 0.8056 0.6023 0.050 Uiso 1 1 calc R . . . .
C40 C 0.5771(9) 0.7598(6) 0.6455(5) 0.037(3) Uani 1 1 d . . . . .
C41 C 0.6293(9) 0.7015(7) 0.6446(5) 0.040(3) Uani 1 1 d . . . . .
H41 H 0.6879 0.6970 0.6718 0.048 Uiso 1 1 calc R . . . .
C42 C 0.5971(9) 0.6482(6) 0.6039(6) 0.038(3) Uani 1 1 d . . . . .
C43 C 0.3656(8) 0.7274(7) 0.5174(6) 0.057(4) Uani 1 1 d . . . . .
H43A H 0.3251 0.6885 0.5162 0.085 Uiso 1 1 calc GR . . . .
H43B H 0.3750 0.7335 0.4802 0.085 Uiso 1 1 calc GR . . . .
H43C H 0.3373 0.7681 0.5275 0.085 Uiso 1 1 calc GR . . . .
C44 C 0.6127(10) 0.8143(7) 0.6896(6) 0.057(4) Uani 1 1 d . . . . .
H44A H 0.6595 0.8413 0.6793 0.085 Uiso 1 1 calc GR . . . .
H44B H 0.6400 0.7932 0.7265 0.085 Uiso 1 1 calc GR . . . .
H44C H 0.5616 0.8436 0.6914 0.085 Uiso 1 1 calc GR . . . .
C45 C 0.6612(9) 0.5862(7) 0.6088(6) 0.053(4) Uani 1 1 d . . . . .
H45A H 0.6698 0.5766 0.5719 0.079 Uiso 1 1 calc GR . . . .
H45B H 0.6333 0.5469 0.6215 0.079 Uiso 1 1 calc GR . . . .
H45C H 0.7211 0.5959 0.6361 0.079 Uiso 1 1 calc GR . . . .
C46 C 0.4859(9) 0.2904(6) 0.5778(5) 0.038(3) Uani 1 1 d . . . . .
C47 C 0.4186(9) 0.2473(7) 0.5913(5) 0.041(3) Uani 1 1 d . . . . .
C48 C 0.4479(10) 0.2058(7) 0.6404(6) 0.055(4) Uani 1 1 d . . . . .
H48 H 0.4036 0.1786 0.6506 0.066 Uiso 1 1 calc R . . . .
C49 C 0.5405(11) 0.2038(8) 0.6743(6) 0.055(4) Uani 1 1 d . . . . .
C50 C 0.6036(10) 0.2457(7) 0.6593(6) 0.047(4) Uani 1 1 d . . . . .
H50 H 0.6660 0.2449 0.6820 0.057 Uiso 1 1 calc R . . . .
C51 C 0.5790(10) 0.2892(7) 0.6121(6) 0.044(4) Uani 1 1 d . . . . .
C52 C 0.3167(9) 0.2444(7) 0.5549(6) 0.053(4) Uani 1 1 d . . . . .
H52A H 0.3137 0.2314 0.5163 0.080 Uiso 1 1 calc GR . . . .
H52B H 0.2884 0.2890 0.5546 0.080 Uiso 1 1 calc GR . . . .
H52C H 0.2836 0.2110 0.5708 0.080 Uiso 1 1 calc GR . . . .
C53 C 0.5710(11) 0.1573(8) 0.7263(7) 0.074(5) Uani 1 1 d . . . . .
H53A H 0.6115 0.1824 0.7580 0.110 Uiso 1 1 calc GR . . . .
H53B H 0.6043 0.1183 0.7176 0.110 Uiso 1 1 calc GR . . . .
H53C H 0.5166 0.1416 0.7364 0.110 Uiso 1 1 calc GR . . . .
C54 C 0.6582(10) 0.3313(8) 0.6017(7) 0.080(6) Uani 1 1 d . . . . .
H54A H 0.7175 0.3135 0.6250 0.120 Uiso 1 1 calc GR . . . .
H54B H 0.6520 0.3785 0.6118 0.120 Uiso 1 1 calc GR . . . .
H54C H 0.6556 0.3285 0.5618 0.120 Uiso 1 1 calc GR . . . .
C55 C 0.6915(8) 0.4363(6) 0.3773(5) 0.031(3) Uani 1 1 d . U . . .
C56 C 0.6905(9) 0.4242(7) 0.3189(5) 0.043(3) Uani 1 1 d . U . . .
C57 C 0.7758(10) 0.4168(9) 0.3073(6) 0.068(5) Uani 1 1 d . U . . .
H57 H 0.7758 0.4094 0.2694 0.081 Uiso 1 1 calc R . . . .
C58 C 0.8616(11) 0.4201(9) 0.3502(7) 0.066(4) Uani 1 1 d . U . . .
C59 C 0.8592(9) 0.4315(7) 0.4052(6) 0.050(4) Uani 1 1 d . U . . .
H59 H 0.9157 0.4326 0.4346 0.060 Uiso 1 1 calc R . . . .
C60 C 0.7763(9) 0.4414(7) 0.4193(6) 0.042(3) Uani 1 1 d . U . . .
C61 C 0.6015(9) 0.4178(8) 0.2692(5) 0.059(4) Uani 1 1 d . U . . .
H61A H 0.5648 0.4591 0.2665 0.089 Uiso 1 1 calc GR . . . .
H61B H 0.5656 0.3790 0.2757 0.089 Uiso 1 1 calc GR . . . .
H61C H 0.6175 0.4111 0.2341 0.089 Uiso 1 1 calc GR . . . .
C62 C 0.9546(12) 0.4094(13) 0.3393(8) 0.125(9) Uani 1 1 d . U . . .
H62A H 0.9843 0.3690 0.3595 0.187 Uiso 1 1 calc GR . . . .
H62B H 0.9940 0.4488 0.3527 0.187 Uiso 1 1 calc GR . . . .
H62C H 0.9452 0.4035 0.2987 0.187 Uiso 1 1 calc GR . . . .
C63 C 0.7834(11) 0.4549(10) 0.4815(6) 0.092(6) Uani 1 1 d . U . . .
H63A H 0.7558 0.4171 0.4964 0.139 Uiso 1 1 calc GR . . . .
H63B H 0.7506 0.4967 0.4844 0.139 Uiso 1 1 calc GR . . . .
H63C H 0.8484 0.4594 0.5033 0.139 Uiso 1 1 calc GR . . . .
C68 C 0.8624(13) 0.4698(13) 0.6654(9) 0.102(13) Uani 0.61(2) 1 d D U P A 1
H68 H 0.8195 0.4749 0.6290 0.122 Uiso 0.61(2) 1 calc R . P A 1
C69 C 0.9579(14) 0.4792(13) 0.6729(8) 0.104(13) Uani 0.61(2) 1 d G U P A 1
C64 C 1.0219(12) 0.4717(13) 0.7272(10) 0.078(11) Uani 0.61(2) 1 d DG U P A 1
H64 H 1.0858 0.4780 0.7322 0.094 Uiso 0.61(2) 1 calc R . P A 1
C65 C 0.9904(17) 0.4548(13) 0.7740(8) 0.127(15) Uani 0.61(2) 1 d G U P A 1
H65 H 1.0332 0.4497 0.8104 0.153 Uiso 0.61(2) 1 calc R . P A 1
C66 C 0.8948(19) 0.4453(13) 0.7666(10) 0.134(16) Uani 0.61(2) 1 d G U P A 1
H66 H 0.8737 0.4340 0.7979 0.161 Uiso 0.61(2) 1 calc R . P A 1
C67 C 0.8308(13) 0.4529(14) 0.7122(12) 0.103(13) Uani 0.61(2) 1 d G U P A 1
H67 H 0.7669 0.4466 0.7072 0.123 Uiso 0.61(2) 1 calc R . P A 1
C69A C 1.013(2) 0.470(2) 0.7219(13) 0.099(14) Uani 0.39(2) 1 d . U P A 2
C68A C 0.931(2) 0.4444(18) 0.7314(13) 0.095(12) Uani 0.39(2) 1 d DG U P A 2
H68A H 0.9326 0.4272 0.7675 0.114 Uiso 0.39(2) 1 calc R . P A 2
C67A C 0.847(2) 0.4449(19) 0.6871(17) 0.095(13) Uani 0.39(2) 1 d G U P A 2
H67A H 0.7924 0.4280 0.6934 0.113 Uiso 0.39(2) 1 calc R . P A 2
C66A C 0.845(2) 0.471(2) 0.6332(14) 0.102(13) Uani 0.39(2) 1 d G U P A 2
H66A H 0.7887 0.4709 0.6035 0.122 Uiso 0.39(2) 1 calc R . P A 2
C65A C 0.927(3) 0.496(2) 0.6237(12) 0.105(13) Uani 0.39(2) 1 d G U P A 2
H65A H 0.9251 0.5130 0.5877 0.126 Uiso 0.39(2) 1 calc R . P A 2
C64A C 1.011(2) 0.495(2) 0.6681(14) 0.107(13) Uani 0.39(2) 1 d DG U P A 2
H64A H 1.0653 0.5122 0.6617 0.128 Uiso 0.39(2) 1 calc R . P A 2
C70 C 0.991(2) 0.506(2) 0.6256(12) 0.158(19) Uani 0.61(2) 1 d D U P A 1
H70A H 0.9984 0.4686 0.6014 0.237 Uiso 0.61(2) 1 calc GR . P A 1
H70B H 1.0508 0.5286 0.6413 0.237 Uiso 0.61(2) 1 calc DGR . P A 1
H70C H 0.9464 0.5385 0.6033 0.237 Uiso 0.61(2) 1 calc GR . P A 1
C70A C 1.102(2) 0.471(2) 0.7686(17) 0.113(17) Uani 0.39(2) 1 d D U P A 2
H70D H 1.0942 0.4983 0.8000 0.169 Uiso 0.39(2) 1 calc GR . P A 2
H70E H 1.1502 0.4912 0.7547 0.169 Uiso 0.39(2) 1 calc GR . P A 2
H70F H 1.1196 0.4250 0.7817 0.169 Uiso 0.39(2) 1 calc GR . P A 2

loop_
_atom_site_aniso_label
_atom_site_aniso_U_11
_atom_site_aniso_U_22
_atom_site_aniso_U_33
_atom_site_aniso_U_23
_atom_site_aniso_U_13
_atom_site_aniso_U_12
Sb1 0.0397(6) 0.0363(5) 0.0276(5) -0.0002(4) 0.0076(4) -0.0034(4)
Sb2 0.0325(5) 0.0333(5) 0.0341(5) 0.0050(4) 0.0058(4) 0.0028(4)
Sb3 0.0314(5) 0.0417(6) 0.0374(5) -0.0048(4) 0.0104(4) -0.0064(4)
Sb4 0.0427(6) 0.0364(6) 0.0370(5) -0.0027(4) 0.0132(4) -0.0029(4)
Y1 0.0321(8) 0.0377(8) 0.0259(7) 0.0032(6) 0.0074(5) 0.0023(6)
Y2 0.0283(8) 0.0364(8) 0.0414(8) -0.0039(6) 0.0063(6) 0.0002(6)
Y3 0.0389(8) 0.0392(8) 0.0309(7) 0.0007(6) 0.0109(6) -0.0067(6)
C1 0.033(8) 0.037(8) 0.031(7) 0.003(6) -0.001(6) 0.002(6)
C2 0.019(7) 0.052(9) 0.034(8) 0.001(7) -0.002(6) 0.003(6)
C3 0.048(9) 0.034(8) 0.035(8) 0.007(7) 0.003(7) 0.003(6)
C4 0.028(8) 0.054(10) 0.049(9) 0.006(8) 0.012(6) 0.015(6)
C5 0.024(8) 0.062(10) 0.027(7) 0.010(7) 0.002(6) 0.007(6)
C6 0.042(10) 0.085(12) 0.043(9) 0.015(8) 0.016(7) -0.002(8)
C7 0.069(14) 0.100(16) 0.026(8) -0.013(9) -0.005(8) -0.030(11)
C8 0.047(11) 0.101(15) 0.023(8) 0.004(9) 0.008(7) 0.026(10)
C9 0.100(15) 0.042(10) 0.037(9) 0.016(7) 0.017(9) 0.012(10)
C10 0.057(11) 0.059(11) 0.031(8) 0.008(7) 0.012(7) -0.004(8)
C11 0.062(11) 0.042(10) 0.024(7) 0.005(6) 0.009(7) 0.003(8)
C12 0.152(19) 0.070(13) 0.039(10) -0.017(9) 0.009(10) 0.027(12)
C13 0.027(8) 0.041(7) 0.049(8) -0.001(6) 0.008(6) -0.003(6)
C14 0.018(7) 0.034(7) 0.056(8) -0.011(6) 0.009(6) 0.000(5)
C15 0.025(8) 0.047(8) 0.062(9) 0.002(7) 0.010(6) -0.007(6)
C16 0.050(9) 0.027(7) 0.061(9) -0.015(6) 0.003(7) -0.005(6)
C17 0.038(8) 0.047(8) 0.042(8) -0.013(6) 0.006(6) -0.003(6)
C18 0.068(12) 0.063(11) 0.051(10) -0.020(8) 0.018(8) 0.006(8)
C19 0.059(9) 0.062(9) 0.051(8) 0.007(7) 0.016(7) 0.021(7)
C20 0.035(8) 0.067(9) 0.073(9) -0.003(8) 0.008(7) 0.008(7)
C21 0.050(9) 0.085(10) 0.075(10) 0.002(8) 0.023(8) 0.035(8)
C22 0.065(10) 0.063(9) 0.085(10) -0.015(8) 0.007(8) 0.034(8)
C23 0.043(8) 0.054(9) 0.085(10) 0.012(8) 0.009(7) 0.019(7)
C24 0.102(15) 0.069(13) 0.19(2) 0.049(13) 0.033(14) 0.026(11)
C25 0.036(8) 0.065(8) 0.046(8) 0.006(7) 0.023(6) -0.004(7)
C26 0.039(8) 0.056(8) 0.032(7) 0.004(6) 0.004(6) -0.010(6)
C27 0.031(8) 0.078(9) 0.031(7) -0.004(7) 0.011(6) -0.004(7)
C28 0.038(9) 0.083(9) 0.036(8) 0.017(7) 0.006(6) -0.010(7)
C29 0.048(9) 0.047(7) 0.053(9) 0.005(7) 0.000(7) -0.002(7)
C30 0.135(19) 0.065(9) 0.115(17) 0.000(11) 0.044(14) 0.003(12)
C31 0.031(9) 0.067(10) 0.079(10) 0.006(8) 0.007(7) -0.015(6)
C32 0.057(11) 0.105(14) 0.039(8) -0.013(7) -0.001(7) -0.043(8)
C33 0.066(12) 0.071(11) 0.077(10) -0.029(9) 0.032(9) -0.033(7)
C34 0.055(10) 0.040(9) 0.076(9) 0.005(7) 0.018(8) -0.016(6)
C35 0.072(11) 0.046(9) 0.054(8) -0.014(7) 0.030(8) -0.029(7)
C36 0.063(12) 0.107(15) 0.093(14) -0.039(11) 0.050(10) -0.043(10)
C37 0.028(8) 0.029(8) 0.035(7) -0.007(6) 0.006(6) -0.005(6)
C38 0.033(8) 0.020(7) 0.045(8) 0.001(6) 0.006(6) -0.002(5)
C39 0.045(9) 0.026(8) 0.050(9) 0.001(7) 0.008(7) -0.005(6)
C40 0.045(9) 0.033(8) 0.032(8) -0.006(6) 0.010(6) -0.007(6)
C41 0.041(9) 0.047(9) 0.025(7) -0.009(6) 0.000(6) -0.003(7)
C42 0.038(9) 0.035(8) 0.040(8) 0.001(6) 0.008(6) 0.003(6)
C43 0.029(9) 0.060(11) 0.069(11) -0.006(8) -0.006(7) 0.009(7)
C44 0.067(11) 0.044(10) 0.052(9) -0.009(7) 0.005(8) -0.006(8)
C45 0.035(9) 0.056(10) 0.052(9) -0.005(8) -0.012(7) 0.002(7)
C46 0.057(10) 0.031(8) 0.025(7) 0.001(6) 0.012(7) -0.002(6)
C47 0.042(9) 0.036(8) 0.037(8) 0.007(6) 0.000(6) -0.003(6)
C48 0.059(11) 0.035(9) 0.068(11) 0.018(8) 0.014(9) -0.007(7)
C49 0.068(12) 0.053(10) 0.034(8) 0.010(7) -0.004(8) 0.000(8)
C50 0.063(11) 0.034(9) 0.040(9) -0.010(7) 0.007(7) -0.001(7)
C51 0.054(10) 0.036(9) 0.031(8) 0.006(6) -0.007(7) 0.005(7)
C52 0.032(9) 0.064(11) 0.060(10) 0.006(8) 0.006(7) -0.010(7)
C53 0.087(14) 0.065(12) 0.068(11) 0.018(9) 0.023(10) 0.014(9)
C54 0.038(11) 0.084(13) 0.099(14) 0.030(11) -0.011(9) 0.003(9)
C55 0.028(7) 0.034(7) 0.035(6) 0.003(6) 0.013(5) 0.000(5)
C56 0.042(7) 0.052(9) 0.034(6) 0.002(6) 0.011(5) 0.002(6)
C57 0.048(8) 0.115(14) 0.043(8) -0.013(9) 0.018(6) 0.016(9)
C58 0.042(8) 0.100(13) 0.057(8) 0.004(9) 0.019(6) 0.010(9)
C59 0.026(7) 0.065(10) 0.055(7) 0.005(8) 0.004(6) 0.004(6)
C60 0.031(7) 0.059(9) 0.035(6) -0.007(7) 0.008(5) -0.003(6)
C61 0.047(8) 0.097(13) 0.035(8) -0.013(8) 0.015(6) 0.005(8)
C62 0.050(10) 0.23(3) 0.095(15) 0.008(16) 0.029(10) 0.031(14)
C63 0.046(11) 0.18(2) 0.043(8) -0.012(11) -0.005(7) 0.009(11)
C68 0.100(17) 0.105(17) 0.099(17) -0.011(12) 0.028(12) 0.001(12)
C69 0.109(17) 0.094(16) 0.102(17) -0.011(12) 0.020(12) 0.010(12)
C64 0.079(15) 0.061(15) 0.083(15) -0.018(11) 0.007(11) 0.024(11)
C65 0.130(19) 0.113(18) 0.125(19) 0.005(13) 0.017(13) -0.004(13)
C66 0.14(2) 0.12(2) 0.14(2) 0.010(13) 0.038(13) -0.003(13)
C67 0.106(17) 0.093(17) 0.102(17) -0.002(12) 0.019(12) -0.001(12)
C69A 0.105(18) 0.08(2) 0.102(18) -0.020(16) 0.011(14) 0.021(16)
C68A 0.111(19) 0.074(18) 0.092(18) -0.015(15) 0.015(14) 0.013(16)
C67A 0.112(18) 0.079(19) 0.084(18) -0.007(16) 0.015(14) 0.021(16)
C66A 0.110(18) 0.092(19) 0.095(18) 0.003(16) 0.017(15) 0.028(16)
C65A 0.115(19) 0.100(19) 0.095(18) -0.009(16) 0.024(14) 0.019(16)
C64A 0.114(18) 0.098(19) 0.107(19) -0.015(16) 0.030(14) 0.013(16)
C70 0.17(3) 0.19(3) 0.14(3) -0.02(2) 0.08(2) 0.02(2)
C70A 0.09(2) 0.09(3) 0.14(3) -0.04(2) 0.00(2) 0.04(2)

loop_
_atom_type_symbol
_atom_type_description
_atom_type_scat_dispersion_real
_atom_type_scat_dispersion_imag
_atom_type_scat_source
C C 0.0033 0.0016 'International Tables Vol C Tables 4.2.6.8 and 6.1.1.4'
H H 0.0000 0.0000 'International Tables Vol C Tables 4.2.6.8 and 6.1.1.4'
Sb Sb -0.5866 1.5461 'International Tables Vol C Tables 4.2.6.8 and 6.1.1.4'
Y Y -2.7962 3.5667 'International Tables Vol C Tables 4.2.6.8 and 6.1.1.4'

loop_
_geom_angle_atom_site_label_1
_geom_angle_atom_site_label_2
_geom_angle_atom_site_label_3
_geom_angle
Sb4 Sb1 Y1 83.36(4)
Sb4 Sb1 Y3 84.73(4)
Y3 Sb1 Y1 132.25(4)
C37 Sb1 Sb4 109.0(3)
C37 Sb1 Y1 112.8(3)
C37 Sb1 Y3 114.8(3)
Sb4 Sb2 Y1 83.89(4)
Sb4 Sb2 Y2 87.24(4)
Y1 Sb2 Y2 135.47(4)
C46 Sb2 Sb4 107.3(3)
C46 Sb2 Y1 109.9(3)
C46 Sb2 Y2 114.4(3)
Sb4 Sb3 Y2 87.37(4)
Sb4 Sb3 Y3 84.59(4)
Y2 Sb3 Y3 137.05(4)
C55 Sb3 Sb4 108.5(3)
C55 Sb3 Y2 109.0(3)
C55 Sb3 Y3 113.6(3)
Sb2 Sb4 Sb1 99.33(4)
Sb3 Sb4 Sb1 98.09(3)
Sb3 Sb4 Sb2 95.26(3)
Sb2 Y1 Sb1 88.14(4)
C1 Y1 Sb1 114.3(3)
C1 Y1 Sb2 79.7(3)
C1 Y1 C5 30.7(4)
C2 Y1 Sb1 86.6(3)
C2 Y1 Sb2 91.7(3)
C2 Y1 C1 30.9(4)
C2 Y1 C5 51.2(4)
C3 Y1 Sb1 87.4(3)
C3 Y1 Sb2 122.9(3)
C3 Y1 C1 51.4(4)
C3 Y1 C2 31.2(4)
C3 Y1 C4 31.1(4)
C3 Y1 C5 51.9(4)
C3 Y1 C7 125.6(5)
C3 Y1 C8 153.7(5)
C3 Y1 C11 102.7(4)
C4 Y1 Sb1 116.6(3)
C4 Y1 Sb2 129.6(3)
C4 Y1 C1 50.5(4)
C4 Y1 C2 50.8(4)
C4 Y1 C5 30.9(4)
C4 Y1 C7 117.1(5)
C4 Y1 C8 131.8(5)
C4 Y1 C11 87.2(5)
C5 Y1 Sb1 136.6(3)
C5 Y1 Sb2 101.1(3)
C7 Y1 Sb1 80.4(4)
C7 Y1 Sb2 109.6(5)
C7 Y1 C1 163.4(5)
C7 Y1 C2 154.5(5)
C7 Y1 C5 132.9(5)
C8 Y1 Sb1 95.2(4)
C8 Y1 Sb2 83.4(3)
C8 Y1 C1 145.3(5)
C8 Y1 C2 174.8(5)
C8 Y1 C5 127.8(5)
C8 Y1 C7 30.7(4)
C8 Y1 C11 51.0(4)
C9 Y1 Sb1 126.1(4)
C9 Y1 Sb2 88.3(4)
C9 Y1 C1 117.8(5)
C9 Y1 C2 147.3(5)
C9 Y1 C3 136.8(5)
C9 Y1 C4 106.5(5)
C9 Y1 C5 96.7(5)
C9 Y1 C7 50.9(5)
C9 Y1 C8 31.1(5)
C9 Y1 C10 30.6(4)
C9 Y1 C11 51.3(4)
C10 Y1 Sb1 129.0(3)
C10 Y1 Sb2 117.9(3)
C10 Y1 C1 113.1(4)
C10 Y1 C2 131.1(4)
C10 Y1 C3 108.5(5)
C10 Y1 C4 81.2(5)
C10 Y1 C5 83.7(4)
C10 Y1 C7 50.6(5)
C10 Y1 C8 50.8(5)
C10 Y1 C11 31.3(4)
C11 Y1 Sb1 98.9(3)
C11 Y1 Sb2 134.2(3)
C11 Y1 C1 134.2(5)
C11 Y1 C2 133.7(4)
C11 Y1 C5 103.9(5)
C11 Y1 C7 30.5(5)
Sb3 Y2 Sb2 84.40(4)
C13 Y2 Sb2 113.0(3)
C13 Y2 Sb3 79.5(3)
C13 Y2 C17 30.7(4)
C14 Y2 Sb2 85.6(3)
C14 Y2 Sb3 90.0(3)
C14 Y2 C13 30.7(4)
C14 Y2 C17 51.3(4)
C14 Y2 C19 154.8(5)
C14 Y2 C20 173.8(5)
C14 Y2 C23 133.0(4)
C15 Y2 Sb2 87.5(3)
C15 Y2 Sb3 120.5(3)
C15 Y2 C13 50.7(4)
C15 Y2 C14 30.6(4)
C15 Y2 C16 31.1(4)
C15 Y2 C17 51.6(4)
C15 Y2 C19 127.2(5)
C15 Y2 C20 153.0(5)
C15 Y2 C21 132.7(5)
C15 Y2 C22 105.3(5)
C15 Y2 C23 102.5(5)
C16 Y2 Sb2 116.6(3)
C16 Y2 Sb3 129.9(3)
C16 Y2 C13 50.7(4)
C16 Y2 C14 50.9(4)
C16 Y2 C17 31.3(4)
C16 Y2 C19 118.5(5)
C16 Y2 C20 129.1(5)
C16 Y2 C23 87.9(5)
C17 Y2 Sb2 136.0(3)
C17 Y2 Sb3 101.8(3)
C19 Y2 Sb2 80.4(3)
C19 Y2 Sb3 109.2(4)
C19 Y2 C13 165.2(4)
C19 Y2 C17 134.6(5)
C20 Y2 Sb2 99.0(4)
C20 Y2 Sb3 86.3(4)
C20 Y2 C13 143.2(5)
C20 Y2 C17 124.7(5)
C20 Y2 C19 31.3(4)
C21 Y2 Sb2 129.2(4)
C21 Y2 Sb3 95.0(4)
C21 Y2 C13 116.8(5)
C21 Y2 C14 145.1(5)
C21 Y2 C16 102.4(5)
C21 Y2 C17 94.0(5)
C21 Y2 C19 51.8(5)
C21 Y2 C20 30.8(4)
C21 Y2 C23 51.6(5)
C22 Y2 Sb2 127.5(4)
C22 Y2 Sb3 125.7(5)
C22 Y2 C13 114.2(5)
C22 Y2 C14 129.4(5)
C22 Y2 C16 78.7(5)
C22 Y2 C17 84.0(5)
C22 Y2 C19 51.0(5)
C22 Y2 C20 50.4(5)
C22 Y2 C21 30.9(5)
C22 Y2 C23 31.0(5)
C23 Y2 Sb2 96.8(4)
C23 Y2 Sb3 137.0(4)
C23 Y2 C13 136.2(5)
C23 Y2 C17 106.3(5)
C23 Y2 C19 30.8(4)
C23 Y2 C20 50.9(5)
Sb1 Y3 Sb3 87.03(4)
C25 Y3 Sb1 79.7(3)
C25 Y3 Sb3 112.7(3)
C25 Y3 C26 30.6(4)
C25 Y3 C31 166.4(5)
C25 Y3 C32 143.6(5)
C26 Y3 Sb1 91.5(3)
C26 Y3 Sb3 85.4(3)
C27 Y3 Sb1 123.1(3)
C27 Y3 Sb3 87.5(3)
C27 Y3 C25 51.2(4)
C27 Y3 C26 31.6(4)
C27 Y3 C28 31.3(4)
C27 Y3 C29 51.2(5)
C27 Y3 C31 126.6(5)
C27 Y3 C32 151.6(5)
C28 Y3 Sb1 129.8(3)
C28 Y3 Sb3 117.1(4)
C28 Y3 C25 50.9(4)
C28 Y3 C26 51.6(4)
C28 Y3 C29 30.7(4)
C28 Y3 C31 119.0(5)
C28 Y3 C32 128.1(5)
C29 Y3 Sb1 101.1(4)
C29 Y3 Sb3 135.3(3)
C29 Y3 C25 30.5(4)
C29 Y3 C26 50.8(4)
C29 Y3 C31 136.0(5)
C29 Y3 C32 125.1(5)
C31 Y3 Sb1 107.8(4)
C31 Y3 Sb3 79.5(4)
C31 Y3 C26 154.7(5)
C32 Y3 Sb1 85.0(4)
C32 Y3 Sb3 99.1(4)
C32 Y3 C26 174.0(5)
C32 Y3 C31 31.1(5)
C33 Y3 Sb1 93.0(4)
C33 Y3 Sb3 129.5(4)
C33 Y3 C25 116.9(5)
C33 Y3 C26 144.9(5)
C33 Y3 C27 131.4(5)
C33 Y3 C28 101.1(5)
C33 Y3 C29 94.2(5)
C33 Y3 C31 52.5(5)
C33 Y3 C32 31.0(5)
C34 Y3 Sb1 124.5(4)
C34 Y3 Sb3 125.1(3)
C34 Y3 C25 116.2(5)
C34 Y3 C26 130.2(4)
C34 Y3 C27 104.2(5)
C34 Y3 C28 78.6(5)
C34 Y3 C29 86.1(5)
C34 Y3 C31 50.2(5)
C34 Y3 C32 49.7(5)
C34 Y3 C33 31.6(4)
C34 Y3 C35 31.0(4)
C35 Y3 Sb1 135.9(3)
C35 Y3 Sb3 94.4(4)
C35 Y3 C25 137.6(5)
C35 Y3 C26 132.6(4)
C35 Y3 C27 101.0(4)
C35 Y3 C28 88.2(5)
C35 Y3 C29 108.1(5)
C35 Y3 C31 30.8(4)
C35 Y3 C32 51.3(5)
C35 Y3 C33 53.3(5)
Y1 C1 H1 117.5
C2 C1 Y1 73.9(7)
C2 C1 H1 125.5
C5 C1 Y1 74.9(7)
C5 C1 H1 125.5
C5 C1 C2 109.0(12)
Y1 C2 H2 117.9
C1 C2 Y1 75.2(7)
C1 C2 H2 126.0
C1 C2 C3 108.1(12)
C3 C2 Y1 72.9(7)
C3 C2 H2 126.0
Y1 C3 H3 114.6
C2 C3 Y1 75.9(7)
C2 C3 H3 126.7
C4 C3 Y1 75.3(7)
C4 C3 C2 106.7(12)
C4 C3 H3 126.7
Y1 C4 H4 117.1
C3 C4 Y1 73.6(7)
C3 C4 H4 125.0
C3 C4 C5 110.1(12)
C5 C4 Y1 76.1(7)
C5 C4 H4 125.0
C1 C5 Y1 74.4(7)
C1 C5 C4 106.1(12)
C1 C5 C6 126.1(13)
C4 C5 Y1 73.0(7)
C4 C5 C6 127.7(12)
C6 C5 Y1 121.2(8)
C5 C6 H6A 109.5
C5 C6 H6B 109.5
C5 C6 H6C 109.5
H6A C6 H6B 109.5
H6A C6 H6C 109.5
H6B C6 H6C 109.5
Y1 C7 H7 117.4
C8 C7 Y1 74.5(8)
C8 C7 H7 125.3
C11 C7 Y1 74.6(8)
C11 C7 H7 125.3
C11 C7 C8 109.3(14)
Y1 C8 H8 117.9
C7 C8 Y1 74.8(8)
C7 C8 H8 126.5
C7 C8 C9 107.0(14)
C9 C8 Y1 72.8(8)
C9 C8 H8 126.5
Y1 C9 H9 115.2
C8 C9 Y1 76.1(8)
C8 C9 H9 125.9
C10 C9 Y1 75.0(8)
C10 C9 C8 108.2(14)
C10 C9 H9 125.9
Y1 C10 H10 116.3
C9 C10 Y1 74.4(8)
C9 C10 H10 125.5
C9 C10 C11 109.0(15)
C11 C10 Y1 75.7(8)
C11 C10 H10 125.5
C7 C11 Y1 74.9(8)
C7 C11 C10 106.4(13)
C7 C11 C12 127.9(16)
C10 C11 Y1 73.0(8)
C10 C11 C12 125.6(16)
C12 C11 Y1 118.7(9)
C11 C12 H12A 109.5
C11 C12 H12B 109.5
C11 C12 H12C 109.5
H12A C12 H12B 109.5
H12A C12 H12C 109.5
H12B C12 H12C 109.5
Y2 C13 H13 117.7
C14 C13 Y2 73.5(7)
C14 C13 H13 125.3
C14 C13 C17 109.4(12)
C17 C13 Y2 75.4(7)
C17 C13 H13 125.3
Y2 C14 H14 116.6
C13 C14 Y2 75.8(7)
C13 C14 H14 126.0
C15 C14 Y2 73.7(7)
C15 C14 C13 108.1(12)
C15 C14 H14 126.0
Y2 C15 H15 115.3
C14 C15 Y2 75.7(7)
C14 C15 H15 125.7
C14 C15 C16 108.6(13)
C16 C15 Y2 75.4(7)
C16 C15 H15 125.7
Y2 C16 H16 116.5
C15 C16 Y2 73.5(7)
C15 C16 H16 125.8
C15 C16 C17 108.5(12)
C17 C16 Y2 76.3(7)
C17 C16 H16 125.8
C13 C17 Y2 73.9(7)
C13 C17 C16 105.5(12)
C13 C17 C18 127.1(13)
C16 C17 Y2 72.5(7)
C16 C17 C18 127.4(13)
C18 C17 Y2 119.8(9)
C17 C18 H18A 109.5
C17 C18 H18B 109.5
C17 C18 H18C 109.5
H18A C18 H18B 109.5
H18A C18 H18C 109.5
H18B C18 H18C 109.5
Y2 C19 H19 116.8
C20 C19 Y2 74.3(8)
C20 C19 H19 126.6
C23 C19 Y2 74.5(8)
C23 C19 H19 126.6
C23 C19 C20 106.9(14)
Y2 C20 H20 118.1
C19 C20 Y2 74.4(8)
C19 C20 H20 125.4
C21 C20 Y2 73.9(8)
C21 C20 C19 109.3(15)
C21 C20 H20 125.4
Y2 C21 H21 116.0
C20 C21 Y2 75.3(8)
C20 C21 H21 126.7
C20 C21 C22 106.6(16)
C22 C21 Y2 74.3(9)
C22 C21 H21 126.7
Y2 C22 H22 116.6
C21 C22 Y2 74.7(9)
C21 C22 H22 125.2
C21 C22 C23 109.7(16)
C23 C22 Y2 75.4(9)
C23 C22 H22 125.2
C19 C23 Y2 74.7(9)
C19 C23 C22 107.6(16)
C19 C23 C24 124.9(18)
C22 C23 Y2 73.6(9)
C22 C23 C24 127.5(18)
C24 C23 Y2 116.2(10)
C23 C24 H24A 109.5
C23 C24 H24B 109.5
C23 C24 H24C 109.5
H24A C24 H24B 109.5
H24A C24 H24C 109.5
H24B C24 H24C 109.5
Y3 C25 H25 116.6
C26 C25 Y3 75.4(8)
C26 C25 H25 125.4
C29 C25 Y3 74.5(8)
C29 C25 H25 125.4
C29 C25 C26 109.2(13)
Y3 C26 H26 118.6
C25 C26 Y3 73.9(7)
C25 C26 H26 126.6
C25 C26 C27 106.8(13)
C27 C26 Y3 72.9(7)
C27 C26 H26 126.6
Y3 C27 H27 115.8
C26 C27 Y3 75.5(7)
C26 C27 H27 126.3
C28 C27 Y3 74.6(7)
C28 C27 C26 107.4(13)
C28 C27 H27 126.3
Y3 C28 H28 117.1
C27 C28 Y3 74.1(7)
C27 C28 H28 126.2
C29 C28 Y3 74.8(8)
C29 C28 C27 107.7(13)
C29 C28 H28 126.2
C25 C29 Y3 74.9(8)
C25 C29 C28 108.9(14)
C25 C29 C30 129.7(16)
C28 C29 Y3 74.5(8)
C28 C29 C30 121.2(15)
C30 C29 Y3 121.5(11)
C29 C30 H30A 109.5
C29 C30 H30B 109.5
C29 C30 H30C 109.5
H30A C30 H30B 109.5
H30A C30 H30C 109.5
H30B C30 H30C 109.5
Y3 C31 H31 118.1
C32 C31 Y3 74.4(8)
C32 C31 H31 126.2
C35 C31 Y3 73.4(8)
C35 C31 H31 126.2
C35 C31 C32 107.7(15)
Y3 C32 H32 119.2
C31 C32 Y3 74.5(8)
C31 C32 H32 124.5
C33 C32 Y3 73.4(9)
C33 C32 C31 110.9(15)
C33 C32 H32 124.5
Y3 C33 H33 115.2
C32 C33 Y3 75.6(9)
C32 C33 H33 128.7
C32 C33 C34 102.6(15)
C34 C33 Y3 73.6(8)
C34 C33 H33 128.7
Y3 C34 H34 118.0
C33 C34 Y3 74.9(8)
C33 C34 H34 123.5
C35 C34 Y3 75.1(8)
C35 C34 C33 113.1(15)
C35 C34 H34 123.5
C31 C35 Y3 75.8(8)
C31 C35 C36 126.2(16)
C34 C35 Y3 73.9(9)
C34 C35 C31 105.6(14)
C34 C35 C36 128.2(16)
C36 C35 Y3 117.8(9)
C35 C36 H36A 109.5
C35 C36 H36B 109.5
C35 C36 H36C 109.5
H36A C36 H36B 109.5
H36A C36 H36C 109.5
H36B C36 H36C 109.5
C38 C37 Sb1 112.7(8)
C42 C37 Sb1 128.2(9)
C42 C37 C38 119.1(11)
C37 C38 C43 123.2(11)
C39 C38 C37 118.6(11)
C39 C38 C43 118.2(11)
C38 C39 H39 118.3
C40 C39 C38 123.3(12)
C40 C39 H39 118.3
C39 C40 C41 116.8(12)
C39 C40 C44 122.4(12)
C41 C40 C44 120.8(12)
C40 C41 H41 118.8
C40 C41 C42 122.3(12)
C42 C41 H41 118.8
C37 C42 C41 119.8(12)
C37 C42 C45 123.6(12)
C41 C42 C45 116.6(11)
C38 C43 H43A 109.5
C38 C43 H43B 109.5
C38 C43 H43C 109.5
H43A C43 H43B 109.5
H43A C43 H43C 109.5
H43B C43 H43C 109.5
C40 C44 H44A 109.5
C40 C44 H44B 109.5
C40 C44 H44C 109.5
H44A C44 H44B 109.5
H44A C44 H44C 109.5
H44B C44 H44C 109.5
C42 C45 H45A 109.5
C42 C45 H45B 109.5
C42 C45 H45C 109.5
H45A C45 H45B 109.5
H45A C45 H45C 109.5
H45B C45 H45C 109.5
C47 C46 Sb2 113.4(9)
C51 C46 Sb2 126.7(10)
C51 C46 C47 119.8(12)
C46 C47 C52 122.7(11)
C48 C47 C46 118.3(12)
C48 C47 C52 119.0(12)
C47 C48 H48 119.0
C49 C48 C47 122.1(13)
C49 C48 H48 119.0
C48 C49 C53 121.2(15)
C50 C49 C48 117.7(13)
C50 C49 C53 121.1(14)
C49 C50 H50 118.4
C49 C50 C51 123.2(14)
C51 C50 H50 118.4
C46 C51 C54 125.3(12)
C50 C51 C46 118.8(14)
C50 C51 C54 115.9(12)
C47 C52 H52A 109.5
C47 C52 H52B 109.5
C47 C52 H52C 109.5
H52A C52 H52B 109.5
H52A C52 H52C 109.5
H52B C52 H52C 109.5
C49 C53 H53A 109.5
C49 C53 H53B 109.5
C49 C53 H53C 109.5
H53A C53 H53B 109.5
H53A C53 H53C 109.5
H53B C53 H53C 109.5
C51 C54 H54A 109.5
C51 C54 H54B 109.5
C51 C54 H54C 109.5
H54A C54 H54B 109.5
H54A C54 H54C 109.5
H54B C54 H54C 109.5
C56 C55 Sb3 111.6(9)
C60 C55 Sb3 129.1(9)
C60 C55 C56 119.2(11)
C55 C56 C61 123.7(12)
C57 C56 C55 118.3(12)
C57 C56 C61 118.0(12)
C56 C57 H57 118.8
C56 C57 C58 122.4(14)
C58 C57 H57 118.8
C57 C58 C62 123.6(15)
C59 C58 C57 117.3(14)
C59 C58 C62 119.0(14)
C58 C59 H59 118.5
C58 C59 C60 122.9(13)
C60 C59 H59 118.5
C55 C60 C59 119.8(12)
C55 C60 C63 122.5(12)
C59 C60 C63 117.7(12)
C56 C61 H61A 109.5
C56 C61 H61B 109.5
C56 C61 H61C 109.5
H61A C61 H61B 109.5
H61A C61 H61C 109.5
H61B C61 H61C 109.5
C58 C62 H62A 109.5
C58 C62 H62B 109.5
C58 C62 H62C 109.5
H62A C62 H62B 109.5
H62A C62 H62C 109.5
H62B C62 H62C 109.5
C60 C63 H63A 109.5
C60 C63 H63B 109.5
C60 C63 H63C 109.5
H63A C63 H63B 109.5
H63A C63 H63C 109.5
H63B C63 H63C 109.5
C69 C68 H68 120.0
C69 C68 C67 120.0
C67 C68 H68 120.0
C68 C69 C70 120.6(10)
C64 C69 C68 120.0
C64 C69 C70 118.9(11)
C69 C64 H64 120.0
C65 C64 C69 120.0
C65 C64 H64 120.0
C64 C65 H65 120.0
C64 C65 C66 120.0
C66 C65 H65 120.0
C65 C66 H66 120.0
C65 C66 C67 120.0
C67 C66 H66 120.0
C68 C67 H67 120.0
C66 C67 C68 120.0
C66 C67 H67 120.0
C68A C69A C64A 120.0
C68A C69A C70A 120.9(15)
C64A C69A C70A 119.1(15)
C69A C68A H68A 120.0
C69A C68A C67A 120.0
C67A C68A H68A 120.0
C68A C67A H67A 120.0
C66A C67A C68A 120.0
C66A C67A H67A 120.0
C67A C66A H66A 120.0
C67A C66A C65A 120.0
C65A C66A H66A 120.0
C66A C65A H65A 120.0
C64A C65A C66A 120.0
C64A C65A H65A 120.0
C69A C64A H64A 120.0
C65A C64A C69A 120.0
C65A C64A H64A 120.0
C69 C70 H70A 109.5
C69 C70 H70B 109.5
C69 C70 H70C 109.5
H70A C70 H70B 109.5
H70A C70 H70C 109.5
H70B C70 H70C 109.5
C69A C70A H70D 109.5
C69A C70A H70E 109.5
C69A C70A H70F 109.5
H70D C70A H70E 109.5
H70D C70A H70F 109.5
H70E C70A H70F 109.5

loop_
_geom_bond_atom_site_label_1
_geom_bond_atom_site_label_2
_geom_bond_distance
Sb1 Sb4 2.8621(12)
Sb1 Y1 3.1408(15)
Sb1 Y3 3.1251(14)
Sb1 C37 2.204(11)
Sb2 Sb4 2.8515(12)
Sb2 Y1 3.1211(15)
Sb2 Y2 3.1396(16)
Sb2 C46 2.195(12)
Sb3 Sb4 2.8514(12)
Sb3 Y2 3.1329(15)
Sb3 Y3 3.1420(16)
Sb3 C55 2.194(12)
Y1 C1 2.655(12)
Y1 C2 2.639(11)
Y1 C3 2.600(12)
Y1 C4 2.621(12)
Y1 C5 2.662(12)
Y1 C7 2.627(14)
Y1 C8 2.623(13)
Y1 C9 2.582(13)
Y1 C10 2.589(14)
Y1 C11 2.624(13)
Y2 C13 2.639(13)
Y2 C14 2.610(11)
Y2 C15 2.586(12)
Y2 C16 2.610(12)
Y2 C17 2.658(12)
Y2 C19 2.615(13)
Y2 C20 2.613(13)
Y2 C21 2.595(14)
Y2 C22 2.590(14)
Y2 C23 2.612(15)
Y3 C25 2.624(13)
Y3 C26 2.643(12)
Y3 C27 2.609(12)
Y3 C28 2.616(13)
Y3 C29 2.619(14)
Y3 C31 2.633(14)
Y3 C32 2.631(13)
Y3 C33 2.603(15)
Y3 C34 2.587(13)
Y3 C35 2.602(15)
C1 H1 0.9300
C1 C2 1.408(17)
C1 C5 1.405(17)
C2 H2 0.9300
C2 C3 1.409(17)
C3 H3 0.9300
C3 C4 1.401(18)
C4 H4 0.9300
C4 C5 1.409(18)
C5 C6 1.526(17)
C6 H6A 0.9600
C6 H6B 0.9600
C6 H6C 0.9600
C7 H7 0.9300
C7 C8 1.389(19)
C7 C11 1.38(2)
C8 H8 0.9300
C8 C9 1.40(2)
C9 H9 0.9300
C9 C10 1.363(19)
C10 H10 0.9300
C10 C11 1.405(17)
C11 C12 1.514(19)
C12 H12A 0.9600
C12 H12B 0.9600
C12 H12C 0.9600
C13 H13 0.9300
C13 C14 1.391(17)
C13 C17 1.403(17)
C14 H14 0.9300
C14 C15 1.371(16)
C15 H15 0.9300
C15 C16 1.393(18)
C16 H16 0.9300
C16 C17 1.420(18)
C17 C18 1.510(18)
C18 H18A 0.9600
C18 H18B 0.9600
C18 H18C 0.9600
C19 H19 0.9300
C19 C20 1.41(2)
C19 C23 1.39(2)
C20 H20 0.9300
C20 C21 1.382(19)
C21 H21 0.9300
C21 C22 1.38(2)
C22 H22 0.9300
C22 C23 1.39(2)
C23 C24 1.51(2)
C24 H24A 0.9600
C24 H24B 0.9600
C24 H24C 0.9600
C25 H25 0.9300
C25 C26 1.390(17)
C25 C29 1.381(18)
C26 H26 0.9300
C26 C27 1.429(17)
C27 H27 0.9300
C27 C28 1.410(19)
C28 H28 0.9300
C28 C29 1.387(19)
C29 C30 1.45(2)
C30 H30A 0.9600
C30 H30B 0.9600
C30 H30C 0.9600
C31 H31 0.9300
C31 C32 1.41(2)
C31 C35 1.39(2)
C32 H32 0.9300
C32 C33 1.40(2)
C33 H33 0.9300
C33 C34 1.41(2)
C34 H34 0.9300
C34 C35 1.39(2)
C35 C36 1.503(19)
C36 H36A 0.9600
C36 H36B 0.9600
C36 H36C 0.9600
C37 C38 1.408(16)
C37 C42 1.365(16)
C38 C39 1.405(16)
C38 C43 1.502(15)
C39 H39 0.9300
C39 C40 1.359(16)
C40 C41 1.375(17)
C40 C44 1.485(16)
C41 H41 0.9300
C41 C42 1.413(16)
C42 C45 1.517(17)
C43 H43A 0.9600
C43 H43B 0.9600
C43 H43C 0.9600
C44 H44A 0.9600
C44 H44B 0.9600
C44 H44C 0.9600
C45 H45A 0.9600
C45 H45B 0.9600
C45 H45C 0.9600
C46 C47 1.413(17)
C46 C51 1.392(17)
C47 C48 1.397(17)
C47 C52 1.515(16)
C48 H48 0.9300
C48 C49 1.383(18)
C49 C50 1.367(19)
C49 C53 1.507(18)
C50 H50 0.9300
C50 C51 1.384(17)
C51 C54 1.513(19)
C52 H52A 0.9600
C52 H52B 0.9600
C52 H52C 0.9600
C53 H53A 0.9600
C53 H53B 0.9600
C53 H53C 0.9600
C54 H54A 0.9600
C54 H54B 0.9600
C54 H54C 0.9600
C55 C56 1.432(17)
C55 C60 1.373(16)
C56 C57 1.384(17)
C56 C61 1.512(16)
C57 H57 0.9300
C57 C58 1.392(19)
C58 C59 1.365(19)
C58 C62 1.50(2)
C59 H59 0.9300
C59 C60 1.384(17)
C60 C63 1.506(18)
C61 H61A 0.9600
C61 H61B 0.9600
C61 H61C 0.9600
C62 H62A 0.9600
C62 H62B 0.9600
C62 H62C 0.9600
C63 H63A 0.9600
C63 H63B 0.9600
C63 H63C 0.9600
C68 H68 0.9300
C68 C69 1.3900
C68 C67 1.3900
C69 C64 1.3900
C69 C70 1.471(15)
C64 H64 0.9300
C64 C65 1.3900
C65 H65 0.9300
C65 C66 1.3900
C66 H66 0.9300
C66 C67 1.3900
C67 H67 0.9300
C69A C68A 1.3900
C69A C64A 1.3900
C69A C70A 1.47(2)
C68A H68A 0.9300
C68A C67A 1.3900
C67A H67A 0.9300
C67A C66A 1.3900
C66A H66A 0.9300
C66A C65A 1.3900
C65A H65A 0.9300
C65A C64A 1.3900
C64A H64A 0.9300
C70 H70A 0.9600
C70 H70B 0.9600
C70 H70C 0.9600
C70A H70D 0.9600
C70A H70E 0.9600
C70A H70F 0.9600

loop_
_geom_torsion_atom_site_label_1
_geom_torsion_atom_site_label_2
_geom_torsion_atom_site_label_3
_geom_torsion_atom_site_label_4
_geom_torsion
Sb1 C37 C38 C39 178.1(9)
Sb1 C37 C38 C43 -2.6(16)
Sb1 C37 C42 C41 -178.4(9)
Sb1 C37 C42 C45 3(2)
Sb2 C46 C47 C48 -176.6(10)
Sb2 C46 C47 C52 3.4(17)
Sb2 C46 C51 C50 177.8(10)
Sb2 C46 C51 C54 -3(2)
Sb3 C55 C56 C57 178.6(11)
Sb3 C55 C56 C61 -2.6(16)
Sb3 C55 C60 C59 -180.0(10)
Sb3 C55 C60 C63 2(2)
Y1 C1 C2 C3 -66.0(8)
Y1 C1 C5 C4 66.6(8)
Y1 C1 C5 C6 -117.5(12)
Y1 C2 C3 C4 -69.6(9)
Y1 C3 C4 C5 -68.0(9)
Y1 C4 C5 C1 -67.6(8)
Y1 C4 C5 C6 116.6(12)
Y1 C7 C8 C9 -66.2(10)
Y1 C7 C11 C10 66.8(9)
Y1 C7 C11 C12 -114.9(14)
Y1 C8 C9 C10 -68.7(10)
Y1 C9 C10 C11 -68.5(10)
Y1 C10 C11 C7 -68.1(10)
Y1 C10 C11 C12 113.6(13)
Y2 C13 C14 C15 -67.2(9)
Y2 C13 C17 C16 66.1(9)
Y2 C13 C17 C18 -115.5(13)
Y2 C14 C15 C16 -68.9(9)
Y2 C15 C16 C17 -68.9(9)
Y2 C16 C17 C13 -67.1(8)
Y2 C16 C17 C18 114.6(13)
Y2 C19 C20 C21 -66.3(11)
Y2 C19 C23 C22 66.8(10)
Y2 C19 C23 C24 -111.6(15)
Y2 C20 C21 C22 -68.3(10)
Y2 C21 C22 C23 -67.9(11)
Y2 C22 C23 C19 -67.6(10)
Y2 C22 C23 C24 110.8(16)
Y3 C25 C26 C27 -66.0(9)
Y3 C25 C29 C28 67.4(10)
Y3 C25 C29 C30 -118.6(16)
Y3 C26 C27 C28 -68.4(9)
Y3 C27 C28 C29 -67.8(9)
Y3 C28 C29 C25 -67.6(10)
Y3 C28 C29 C30 117.7(14)
Y3 C31 C32 C33 -64.9(12)
Y3 C31 C35 C34 68.4(10)
Y3 C31 C35 C36 -114.3(14)
Y3 C32 C33 C34 -69.1(9)
Y3 C33 C34 C35 -66.1(11)
Y3 C34 C35 C31 -69.8(10)
Y3 C34 C35 C36 113.0(15)
C1 C2 C3 Y1 67.6(8)
C1 C2 C3 C4 -2.0(14)
C2 C1 C5 Y1 -66.7(8)
C2 C1 C5 C4 -0.1(13)
C2 C1 C5 C6 175.8(11)
C2 C3 C4 Y1 70.0(8)
C2 C3 C4 C5 2.0(14)
C3 C4 C5 Y1 66.4(9)
C3 C4 C5 C1 -1.2(14)
C3 C4 C5 C6 -177.0(12)
C5 C1 C2 Y1 67.4(8)
C5 C1 C2 C3 1.4(13)
C7 C8 C9 Y1 67.6(10)
C7 C8 C9 C10 -1.2(17)
C8 C7 C11 Y1 -67.0(10)
C8 C7 C11 C10 -0.3(16)
C8 C7 C11 C12 178.0(13)
C8 C9 C10 Y1 69.5(10)
C8 C9 C10 C11 1.0(16)
C9 C10 C11 Y1 67.6(10)
C9 C10 C11 C7 -0.5(16)
C9 C10 C11 C12 -178.8(13)
C11 C7 C8 Y1 67.1(10)
C11 C7 C8 C9 0.9(17)
C13 C14 C15 Y2 68.6(9)
C13 C14 C15 C16 -0.3(15)
C14 C13 C17 Y2 -66.2(9)
C14 C13 C17 C16 -0.1(14)
C14 C13 C17 C18 178.2(13)
C14 C15 C16 Y2 69.1(9)
C14 C15 C16 C17 0.2(15)
C15 C16 C17 Y2 67.1(9)
C15 C16 C17 C13 -0.1(14)
C15 C16 C17 C18 -178.4(13)
C17 C13 C14 Y2 67.4(9)
C17 C13 C14 C15 0.2(15)
C19 C20 C21 Y2 66.6(11)
C19 C20 C21 C22 -1.7(17)
C20 C19 C23 Y2 -67.8(10)
C20 C19 C23 C22 -1.0(17)
C20 C19 C23 C24 -179.4(14)
C20 C21 C22 Y2 69.0(10)
C20 C21 C22 C23 1.1(18)
C21 C22 C23 Y2 67.5(11)
C21 C22 C23 C19 0.0(18)
C21 C22 C23 C24 178.3(15)
C23 C19 C20 Y2 68.0(10)
C23 C19 C20 C21 1.7(17)
C25 C26 C27 Y3 66.8(9)
C25 C26 C27 C28 -1.6(14)
C26 C25 C29 Y3 -68.1(9)
C26 C25 C29 C28 -0.8(16)
C26 C25 C29 C30 173.2(15)
C26 C27 C28 Y3 69.0(9)
C26 C27 C28 C29 1.2(15)
C27 C28 C29 Y3 67.4(9)
C27 C28 C29 C25 -0.3(16)
C27 C28 C29 C30 -174.9(14)
C29 C25 C26 Y3 67.5(10)
C29 C25 C26 C27 1.5(15)
C31 C32 C33 Y3 65.6(11)
C31 C32 C33 C34 -3.5(17)
C32 C31 C35 Y3 -67.0(10)
C32 C31 C35 C34 1.4(16)
C32 C31 C35 C36 178.6(13)
C32 C33 C34 Y3 70.6(10)
C32 C33 C34 C35 4.5(17)
C33 C34 C35 Y3 66.0(11)
C33 C34 C35 C31 -3.8(17)
C33 C34 C35 C36 179.0(13)
C35 C31 C32 Y3 66.3(10)
C35 C31 C32 C33 1.4(18)
C37 C38 C39 C40 -1(2)
C38 C37 C42 C41 -1(2)
C38 C37 C42 C45 -179.6(12)
C38 C39 C40 C41 2(2)
C38 C39 C40 C44 -179.7(13)
C39 C40 C41 C42 -3(2)
C40 C41 C42 C37 2(2)
C40 C41 C42 C45 -178.7(13)
C42 C37 C38 C39 0.1(19)
C42 C37 C38 C43 179.3(12)
C43 C38 C39 C40 179.7(13)
C44 C40 C41 C42 179.1(13)
C46 C47 C48 C49 -3(2)
C47 C46 C51 C50 0(2)
C47 C46 C51 C54 178.5(14)
C47 C48 C49 C50 2(2)
C47 C48 C49 C53 -178.5(14)
C48 C49 C50 C51 0(2)
C49 C50 C51 C46 0(2)
C49 C50 C51 C54 -179.4(14)
C51 C46 C47 C48 2(2)
C51 C46 C47 C52 -178.2(12)
C52 C47 C48 C49 177.4(13)
C53 C49 C50 C51 -179.9(14)
C55 C56 C57 C58 1(2)
C56 C55 C60 C59 -3(2)
C56 C55 C60 C63 179.2(14)
C56 C57 C58 C59 0(3)
C56 C57 C58 C62 177.4(18)
C57 C58 C59 C60 -2(3)
C58 C59 C60 C55 3(2)
C58 C59 C60 C63 -178.8(16)
C60 C55 C56 C57 1(2)
C60 C55 C56 C61 -179.9(13)
C61 C56 C57 C58 -178.3(15)
C62 C58 C59 C60 -179.5(17)
C68 C69 C64 C65 0.0
C69 C68 C67 C66 0.0
C69 C64 C65 C66 0.0
C64 C65 C66 C67 0.0
C65 C66 C67 C68 0.0
C67 C68 C69 C64 0.0
C67 C68 C69 C70 -172(2)
C69A C68A C67A C66A 0.0
C68A C69A C64A C65A 0.0
C68A C67A C66A C65A 0.0
C67A C66A C65A C64A 0.0
C66A C65A C64A C69A 0.0
C64A C69A C68A C67A 0.0
C70 C69 C64 C65 172(2)
C70A C69A C68A C67A 178(4)
C70A C69A C64A C65A -179(4)
